data_7035137
loop_
_publ_author_name
'Hua, Ji-Ai'
'Zhao, Yue'
'Kang, Yan-Shang'
'Lu, Yi'
'Sun, Wei-Yin'

_publ_section_title
;
 Solvent-dependent zinc(ii) coordination polymers with mixed ligands:
 selective sorption and fluorescence sensing.
;
_journal_issue 25
_journal_name_full 'Dalton transactions (Cambridge, England : 2003)'
_journal_page_first 11524
_journal_page_last 11532
_journal_paper_doi 10.1039/c5dt01386k
_journal_volume 44
_journal_year 2015
_chemical_formula_moiety '[Zn4(C15H12N6)2(C8H3BrO4)3(H2O)4SO4](H2O)7.5(C3H7NO)2.5'
_chemical_formula_sum 'C61.5 H73.5 Br3 N14.5 O30 S Zn4'
_chemical_formula_weight 2029.12
_chemical_name_systematic
; 
 ? 
;
_space_group_IT_number 2
_symmetry_cell_setting triclinic
_symmetry_space_group_name_Hall '-P 1'
_symmetry_space_group_name_H-M 'P -1'
_atom_sites_solution_hydrogens geom
_atom_sites_solution_primary direct
_atom_sites_solution_secondary difmap
_audit_creation_method SHELXL-97
_audit_update_record
;
2015-05-09 deposited with the CCDC.
2015-05-13 downloaded from the CCDC.
;
_cell_angle_alpha 96.646(2)
_cell_angle_beta 108.014(2)
_cell_angle_gamma 100.107(2)
_cell_formula_units_Z 2
_cell_length_a 12.9060(16)
_cell_length_b 18.564(2)
_cell_length_c 20.441(3)
_cell_measurement_reflns_used 3297
_cell_measurement_temperature 293(2)
_cell_measurement_theta_max 21.23
_cell_measurement_theta_min 2.23
_cell_volume 4508.8(10)
_computing_cell_refinement 'Bruker SMART'
_computing_data_collection 'Bruker SMART'
_computing_data_reduction 'Bruker SAINT'
_computing_molecular_graphics 'Bruker SHELXTL'
_computing_publication_material 'Bruker SHELXTL'
_computing_structure_refinement 'SHELXL-97 (Sheldrick, 2008)'
_computing_structure_solution 'SHELXS-97 (Sheldrick, 2008)'
_diffrn_ambient_temperature 293(2)
_diffrn_measured_fraction_theta_full 0.986
_diffrn_measured_fraction_theta_max 0.986
_diffrn_measurement_device_type 'CCD area detector'
_diffrn_measurement_method 'phi and omega scans'
_diffrn_radiation_monochromator graphite
_diffrn_radiation_source 'fine-focus sealed tube'
_diffrn_radiation_type MoK\a
_diffrn_radiation_wavelength 0.71073
_diffrn_reflns_av_R_equivalents 0.0528
_diffrn_reflns_av_unetI/netI 0.1420
_diffrn_reflns_limit_h_max 16
_diffrn_reflns_limit_h_min -16
_diffrn_reflns_limit_k_max 17
_diffrn_reflns_limit_k_min -23
_diffrn_reflns_limit_l_max 25
_diffrn_reflns_limit_l_min -25
_diffrn_reflns_number 28627
_diffrn_reflns_theta_full 26.58
_diffrn_reflns_theta_max 26.58
_diffrn_reflns_theta_min 1.68
_exptl_absorpt_coefficient_mu 2.483
_exptl_absorpt_correction_T_max 0.7548
_exptl_absorpt_correction_T_min 0.6634
_exptl_absorpt_correction_type multi-scan
_exptl_absorpt_process_details sadabs
_exptl_crystal_colour colorless
_exptl_crystal_density_diffrn 1.495
_exptl_crystal_density_method 'not measured'
_exptl_crystal_description block
_exptl_crystal_F_000 2050
_exptl_crystal_size_max 0.18
_exptl_crystal_size_mid 0.15
_exptl_crystal_size_min 0.12
_platon_squeeze_details
;
In order to subtract the contribution from the disordered solvent molecules,
the SQUEEZE command was applied.
SQUEEZE removed seven point five disordered H2O and two point five DMF per formula unit. 
This value is calculated based upon volume/count_electrons analysis.
See ref. Bi, Y. F.; Wang, X. T.; Liao, W. P.; Wang, X. F.; Wang, X. W.;
Zhang, H. J.; Gao, S. J. Am. Chem. Soc. 2009, 131, 11650.

CHEMW03_ALERT_2_A
PROBLEM: The ratio of given/expected molecular weight as
RESPONSE: This is caused by the given molecular weight being increased
from the atom count to account for seven point five disordered H2O and two point five DMF omitted by SQUEEZE.
;
_refine_diff_density_max 1.237
_refine_diff_density_min -0.660
_refine_diff_density_rms 0.095
_refine_ls_extinction_method none
_refine_ls_goodness_of_fit_ref 1.011
_refine_ls_hydrogen_treatment constr
_refine_ls_matrix_type full
_refine_ls_number_parameters 865
_refine_ls_number_reflns 18608
_refine_ls_number_restraints 30
_refine_ls_restrained_S_all 1.015
_refine_ls_R_factor_all 0.1133
_refine_ls_R_factor_gt 0.0560
_refine_ls_shift/su_max 0.001
_refine_ls_shift/su_mean 0.000
_refine_ls_structure_factor_coef Fsqd
_refine_ls_weighting_details 'calc w=1/[\s^2^(Fo^2^)+(0.0000P)^2^+0.0000P] where P=(Fo^2^+2Fc^2^)/3'
_refine_ls_weighting_scheme calc
_refine_ls_wR_factor_gt 0.1007
_refine_ls_wR_factor_ref 0.1085
_reflns_number_gt 8978
_reflns_number_total 18608
_reflns_threshold_expression >2sigma(I)
_cod_data_source_file c5dt01386k2.cif
_cod_data_source_block 2
_cod_depositor_comments
;
The following automatic conversions were performed:

'_symmetry_cell_setting' value 'Triclinic' changed to 'triclinic'
according to
/usr/data/users/saulius/crontab/automatic-downloads/rss-feeds/RSC/lib/dictionaries/cif_core.dic
dictionary named 'cif_core.dic' version 2.4.2 from 2011-04-26.

Automatic conversion script
Id: cif_fix_values 3271 2015-04-21 07:52:19Z andrius 

 Adding full bibliography for 7035136--7035137.cif.
;
_cod_original_sg_symbol_H-M P-1
_cod_original_formula_sum 'C61.50 H73.50 Br3 N14.50 O30 S Zn4'
_cod_database_code 7035137

loop_
_symmetry_equiv_pos_as_xyz
'x, y, z'
'-x, -y, -z'

loop_
_atom_site_label
_atom_site_type_symbol
_atom_site_fract_x
_atom_site_fract_y
_atom_site_fract_z
_atom_site_U_iso_or_equiv
_atom_site_adp_type
_atom_site_occupancy
_atom_site_symmetry_multiplicity
_atom_site_calc_flag
_atom_site_refinement_flags
_atom_site_disorder_assembly
_atom_site_disorder_group
Zn1 Zn 1.56812(4) 0.60603(3) 0.71431(3) 0.03131(16) Uani 1 1 d . . .
Zn2 Zn 1.40328(5) -0.10066(4) 0.75118(4) 0.0582(2) Uani 1 1 d . . .
Zn3 Zn 0.92745(4) 0.34728(3) 0.80245(3) 0.02781(15) Uani 1 1 d . . .
Zn4 Zn 0.26345(5) 0.06788(4) 0.97192(4) 0.04519(19) Uani 1 1 d . . .
O1W O 1.4707(3) -0.0847(2) 0.85837(19) 0.0510(11) Uani 1 1 d . . .
H1WB H 1.5403 -0.0655 0.8711 0.077 Uiso 1 1 d R . .
H1WA H 1.4388 -0.0555 0.8762 0.077 Uiso 1 1 d R . .
O2W O 1.5059(3) -0.1560(2) 0.7249(2) 0.0794(14) Uani 1 1 d . . .
H2WA H 1.4864 -0.1665 0.6806 0.119 Uiso 1 1 d R . .
H2WB H 1.5718 -0.1289 0.7414 0.119 Uiso 1 1 d R . .
O3W O 0.1879(3) 0.0550(2) 0.8434(2) 0.0748(14) Uani 1 1 d . . .
H3WA H 0.2226 0.0283 0.8252 0.112 Uiso 1 1 d R . .
H3WB H 0.1188 0.0341 0.8292 0.112 Uiso 1 1 d R . .
O4W O 0.1406(3) 0.1226(2) 0.9662(2) 0.0586(11) Uani 1 1 d . . .
H4WA H 0.1418 0.1379 1.0073 0.088 Uiso 1 1 d R . .
H4WB H 0.0780 0.0933 0.9431 0.088 Uiso 1 1 d R . .
Br1 Br 1.93842(5) 0.58755(4) 0.69329(4) 0.0593(2) Uani 1 1 d . . .
Br2 Br 1.10622(5) 0.58064(5) 0.58172(3) 0.0708(2) Uani 1 1 d . . .
Br3 Br 0.66901(5) 0.37500(3) 0.94091(3) 0.05082(18) Uani 1 1 d . . .
C1 C 1.3696(4) 0.3307(3) 0.7833(3) 0.0386(14) Uani 1 1 d . . .
H1 H 1.3538 0.3768 0.7937 0.046 Uiso 1 1 calc R . .
C2 C 1.4584(4) 0.3238(3) 0.7587(3) 0.0333(14) Uani 1 1 d . . .
C3 C 1.4840(4) 0.2567(3) 0.7453(3) 0.0362(14) Uani 1 1 d . . .
H3 H 1.5444 0.2536 0.7302 0.043 Uiso 1 1 calc R . .
C4 C 1.4181(4) 0.1919(3) 0.7545(3) 0.0377(14) Uani 1 1 d . . .
C5 C 1.3304(4) 0.1977(3) 0.7787(3) 0.0411(15) Uani 1 1 d . . .
H5 H 1.2878 0.1557 0.7863 0.049 Uiso 1 1 calc R . .
C6 C 1.3070(4) 0.2662(3) 0.7913(3) 0.0393(15) Uani 1 1 d . . .
C7 C 1.4921(4) 0.4521(3) 0.7342(3) 0.0418(15) Uani 1 1 d . . .
H7 H 1.4195 0.4583 0.7258 0.050 Uiso 1 1 calc R . .
C8 C 1.6657(4) 0.4717(3) 0.7478(3) 0.0412(15) Uani 1 1 d . . .
H8 H 1.7373 0.4955 0.7508 0.049 Uiso 1 1 calc R . .
C9 C 1.6385(4) 0.4013(3) 0.7592(3) 0.0403(15) Uani 1 1 d . . .
H9 H 1.6852 0.3683 0.7701 0.048 Uiso 1 1 calc R . .
C10 C 1.3951(4) 0.0589(3) 0.7524(3) 0.0439(15) Uani 1 1 d . . .
H10 H 1.3381 0.0541 0.7716 0.053 Uiso 1 1 calc R . .
C11 C 1.5183(6) 0.0335(4) 0.7106(4) 0.091(3) Uani 1 1 d . . .
H11 H 1.5634 0.0077 0.6940 0.110 Uiso 1 1 calc R . .
C12 C 1.5229(6) 0.1070(4) 0.7143(4) 0.092(3) Uani 1 1 d . . .
H12 H 1.5721 0.1409 0.7016 0.111 Uiso 1 1 calc R . .
C13 C 1.1359(4) 0.3097(3) 0.7887(3) 0.0357(14) Uani 1 1 d . . .
H13 H 1.1357 0.3385 0.7544 0.043 Uiso 1 1 calc R . .
C14 C 1.0914(5) 0.2552(3) 0.8663(3) 0.0557(18) Uani 1 1 d . . .
H14 H 1.0524 0.2391 0.8952 0.067 Uiso 1 1 calc R . .
C15 C 1.1870(5) 0.2368(3) 0.8647(3) 0.0547(18) Uani 1 1 d . . .
H15 H 1.2265 0.2072 0.8918 0.066 Uiso 1 1 calc R . .
C16 C 0.1313(4) -0.2970(3) 0.9043(2) 0.0304(13) Uani 1 1 d . . .
H16 H 0.0685 -0.2949 0.9170 0.036 Uiso 1 1 calc R . .
C17 C 0.2050(4) -0.2327(3) 0.9073(3) 0.0301(13) Uani 1 1 d . . .
C18 C 0.2980(4) -0.2353(3) 0.8871(3) 0.0357(14) Uani 1 1 d . . .
H18 H 0.3474 -0.1917 0.8884 0.043 Uiso 1 1 calc R . .
C19 C 0.3155(4) -0.3048(3) 0.8649(2) 0.0287(12) Uani 1 1 d . . .
C20 C 0.2436(4) -0.3703(3) 0.8630(2) 0.0336(13) Uani 1 1 d . . .
H20 H 0.2566 -0.4165 0.8495 0.040 Uiso 1 1 calc R . .
C21 C 0.1506(4) -0.3637(3) 0.8825(2) 0.0291(13) Uani 1 1 d . . .
C22 C 0.2489(4) -0.0951(3) 0.9358(3) 0.0339(13) Uani 1 1 d . . .
H22 H 0.3149 -0.0870 0.9254 0.041 Uiso 1 1 calc R . .
C23 C 0.1110(4) -0.0759(3) 0.9671(4) 0.069(2) Uani 1 1 d . . .
H23 H 0.0631 -0.0520 0.9826 0.083 Uiso 1 1 calc R . .
C24 C 0.0973(5) -0.1502(3) 0.9502(4) 0.073(2) Uani 1 1 d . . .
H24 H 0.0387 -0.1862 0.9518 0.087 Uiso 1 1 calc R . .
C25 C 0.4174(4) -0.3538(3) 0.7917(3) 0.0389(14) Uani 1 1 d . . .
H25 H 0.3573 -0.3907 0.7620 0.047 Uiso 1 1 calc R . .
C26 C 0.5796(4) -0.2839(3) 0.8393(3) 0.0419(15) Uani 1 1 d . . .
H26 H 0.6548 -0.2629 0.8489 0.050 Uiso 1 1 calc R . .
C27 C 0.5174(4) -0.2613(3) 0.8763(3) 0.0430(15) Uani 1 1 d . . .
H27 H 0.5404 -0.2231 0.9148 0.052 Uiso 1 1 calc R . .
C28 C 0.0542(4) -0.4964(3) 0.8391(3) 0.0332(13) Uani 1 1 d . . .
H28 H 0.0877 -0.5050 0.8056 0.040 Uiso 1 1 calc R . .
C29 C -0.0464(4) -0.5114(3) 0.9034(3) 0.0445(15) Uani 1 1 d . . .
H29 H -0.0967 -0.5332 0.9234 0.053 Uiso 1 1 calc R . .
C30 C 0.0124(4) -0.4390(3) 0.9231(3) 0.0459(16) Uani 1 1 d . . .
H30 H 0.0092 -0.4029 0.9575 0.055 Uiso 1 1 calc R . .
C31 C 1.7909(5) 0.6744(3) 0.7584(4) 0.0463(16) Uani 1 1 d . . .
C32 C 2.1981(4) 0.8602(4) 0.7507(3) 0.0514(18) Uani 1 1 d . . .
C33 C 2.0874(4) 0.8109(3) 0.7459(3) 0.0395(15) Uani 1 1 d . . .
C34 C 2.0648(4) 0.7353(3) 0.7232(3) 0.0392(14) Uani 1 1 d . . .
H34 H 2.1140 0.7139 0.7067 0.047 Uiso 1 1 calc R . .
C35 C 1.9678(4) 0.6917(3) 0.7251(3) 0.0346(14) Uani 1 1 d . . .
C36 C 1.8959(4) 0.7207(3) 0.7518(3) 0.0392(14) Uani 1 1 d . . .
C37 C 1.9199(4) 0.7964(3) 0.7741(3) 0.0554(18) Uani 1 1 d . . .
H37 H 1.8710 0.8175 0.7912 0.066 Uiso 1 1 calc R . .
C38 C 2.0146(4) 0.8416(3) 0.7716(3) 0.0572(18) Uani 1 1 d . . .
H38 H 2.0296 0.8927 0.7871 0.069 Uiso 1 1 calc R . .
C39 C 1.3707(5) 0.5768(3) 0.6036(3) 0.0448(16) Uani 1 1 d . . .
C40 C 1.1049(5) 0.6193(3) 0.3291(3) 0.0382(14) Uani 1 1 d . . .
C41 C 1.1718(4) 0.6069(3) 0.4000(3) 0.0387(15) Uani 1 1 d . . .
C42 C 1.1217(4) 0.5970(3) 0.4500(3) 0.0366(14) Uani 1 1 d . . .
H42 H 1.0461 0.5966 0.4393 0.044 Uiso 1 1 calc R . .
C43 C 1.1838(4) 0.5878(3) 0.5163(3) 0.0409(15) Uani 1 1 d . . .
C44 C 1.2956(4) 0.5856(3) 0.5323(3) 0.0458(16) Uani 1 1 d . . .
C45 C 1.3447(4) 0.5942(4) 0.4821(3) 0.059(2) Uani 1 1 d . . .
H45 H 1.4197 0.5930 0.4922 0.071 Uiso 1 1 calc R . .
C46 C 1.2839(4) 0.6049(3) 0.4165(3) 0.0538(18) Uani 1 1 d . . .
H46 H 1.3185 0.6107 0.3831 0.065 Uiso 1 1 calc R . .
C47 C 0.8227(4) 0.2840(3) 0.8881(3) 0.0368(14) Uani 1 1 d . . .
C48 C 0.4496(4) 0.1036(4) 0.9397(3) 0.0439(16) Uani 1 1 d . . .
C49 C 0.5471(4) 0.1518(3) 0.9275(3) 0.0347(14) Uani 1 1 d . . .
C50 C 0.5606(4) 0.2291(3) 0.9384(2) 0.0360(14) Uani 1 1 d . . .
H50 H 0.5115 0.2520 0.9536 0.043 Uiso 1 1 calc R . .
C51 C 0.6507(4) 0.2702(3) 0.9253(3) 0.0342(13) Uani 1 1 d . . .
C52 C 0.7261(4) 0.2381(3) 0.9025(2) 0.0317(13) Uani 1 1 d . . .
C53 C 0.7092(4) 0.1617(3) 0.8920(3) 0.0439(15) Uani 1 1 d . . .
H53 H 0.7582 0.1390 0.8764 0.053 Uiso 1 1 calc R . .
C54 C 0.6208(4) 0.1177(3) 0.9041(3) 0.0428(15) Uani 1 1 d . . .
H54 H 0.6107 0.0662 0.8968 0.051 Uiso 1 1 calc R . .
N1 N 1.5753(3) 0.5033(2) 0.7312(2) 0.0333(11) Uani 1 1 d . . .
N2 N 1.5261(3) 0.3895(2) 0.7511(2) 0.0346(11) Uani 1 1 d . . .
N3 N 1.4368(4) 0.0033(3) 0.7350(3) 0.0489(13) Uani 1 1 d . . .
N4 N 1.4423(3) 0.1223(3) 0.7399(2) 0.0420(12) Uani 1 1 d . . .
N5 N 1.0593(3) 0.3009(2) 0.8192(2) 0.0334(11) Uani 1 1 d . . .
N6 N 1.2140(3) 0.2716(2) 0.8139(2) 0.0384(12) Uani 1 1 d . . .
N7 N 0.2065(3) -0.0414(2) 0.9576(2) 0.0445(13) Uani 1 1 d . . .
N8 N 0.1860(3) -0.1627(2) 0.9300(2) 0.0370(11) Uani 1 1 d . . .
N9 N 0.5182(3) -0.3416(2) 0.7863(2) 0.0327(11) Uani 1 1 d . . .
N10 N 0.4119(3) -0.3070(2) 0.8448(2) 0.0294(10) Uani 1 1 d . . .
N11 N -0.0205(3) -0.5470(2) 0.8502(2) 0.0318(11) Uani 1 1 d . . .
N12 N 0.0762(3) -0.4311(2) 0.8816(2) 0.0287(10) Uani 1 1 d . . .
O1 O 1.7043(3) 0.6620(2) 0.7073(2) 0.0611(13) Uani 1 1 d . . .
O2 O 1.7986(3) 0.6522(3) 0.8134(2) 0.0834(16) Uani 1 1 d . . .
O3 O 2.2219(3) 0.9278(2) 0.7742(2) 0.0680(14) Uani 1 1 d . . .
O4 O 2.2643(3) 0.8277(2) 0.7302(2) 0.0578(12) Uani 1 1 d . . .
O5 O 1.4701(3) 0.6119(2) 0.62152(18) 0.0560(12) Uani 1 1 d . . .
O6 O 1.3324(3) 0.5383(2) 0.6394(2) 0.0640(13) Uani 1 1 d . . .
O7 O 1.1606(3) 0.6505(2) 0.29449(17) 0.0396(10) Uani 1 1 d . . .
O8 O 1.0018(3) 0.5995(2) 0.30762(17) 0.0487(11) Uani 1 1 d . . .
O9 O 0.8044(3) 0.2913(2) 0.82550(19) 0.0440(11) Uani 1 1 d . . .
O10 O 0.9117(3) 0.3088(2) 0.93597(19) 0.0598(13) Uani 1 1 d . . .
O11 O 0.3919(3) 0.1382(2) 0.96710(19) 0.0517(11) Uani 1 1 d . . .
O12 O 0.4308(3) 0.0356(2) 0.9261(2) 0.0552(12) Uani 1 1 d . . .
O13 O 0.3176(3) 0.0875(2) 1.08225(18) 0.0473(10) Uani 1 1 d . . .
O14 O 0.2923(3) 0.1267(3) 1.1914(2) 0.1055(19) Uani 1 1 d U . .
O15 O 0.1334(6) 0.0771(7) 1.0884(5) 0.085(3) Uani 0.60 1 d PU A 1
O16 O 0.2571(8) 0.0062(5) 1.1518(5) 0.070(3) Uani 0.50 1 d PU A 1
S1 S 0.24286(16) 0.08138(12) 1.12526(11) 0.0719(6) Uani 0.50 1 d P A 1
O16' O 0.1741(9) 0.1504(7) 1.0976(6) 0.108(4) Uani 0.50 1 d PU A 2
O15' O 0.1507(12) 0.0187(8) 1.1021(7) 0.095(5) Uani 0.40 1 d PU A 2
S1' S 0.24286(16) 0.08138(12) 1.12526(11) 0.0719(6) Uani 0.50 1 d P A 2

loop_
_atom_site_aniso_label
_atom_site_aniso_U_11
_atom_site_aniso_U_22
_atom_site_aniso_U_33
_atom_site_aniso_U_23
_atom_site_aniso_U_13
_atom_site_aniso_U_12
Zn1 0.0260(3) 0.0323(4) 0.0393(4) 0.0108(3) 0.0155(3) 0.0048(3)
Zn2 0.0416(4) 0.0292(4) 0.1153(7) 0.0163(4) 0.0419(4) 0.0073(3)
Zn3 0.0236(3) 0.0256(4) 0.0379(4) 0.0083(3) 0.0158(3) 0.0035(3)
Zn4 0.0386(4) 0.0231(4) 0.0876(5) 0.0118(4) 0.0400(4) 0.0066(3)
O1W 0.033(2) 0.036(3) 0.090(3) 0.006(2) 0.032(2) 0.0070(18)
O2W 0.052(3) 0.075(4) 0.110(4) -0.004(3) 0.030(3) 0.021(2)
O3W 0.063(3) 0.055(3) 0.111(4) 0.012(3) 0.041(3) 0.006(2)
O4W 0.055(2) 0.053(3) 0.083(3) 0.015(2) 0.036(2) 0.029(2)
Br1 0.0637(4) 0.0373(4) 0.0848(5) 0.0037(4) 0.0425(4) 0.0040(3)
Br2 0.0596(4) 0.1185(7) 0.0542(4) 0.0344(4) 0.0340(3) 0.0313(4)
Br3 0.0535(4) 0.0346(4) 0.0709(4) 0.0097(3) 0.0308(3) 0.0086(3)
C1 0.034(3) 0.034(4) 0.058(4) 0.019(3) 0.022(3) 0.016(3)
C2 0.029(3) 0.036(4) 0.045(3) 0.019(3) 0.021(3) 0.012(3)
C3 0.029(3) 0.036(4) 0.057(4) 0.022(3) 0.022(3) 0.019(3)
C4 0.044(3) 0.029(4) 0.053(4) 0.018(3) 0.026(3) 0.015(3)
C5 0.029(3) 0.034(4) 0.076(4) 0.027(3) 0.030(3) 0.012(3)
C6 0.026(3) 0.034(4) 0.067(4) 0.023(3) 0.022(3) 0.007(3)
C7 0.032(3) 0.039(4) 0.065(4) 0.019(3) 0.023(3) 0.016(3)
C8 0.025(3) 0.049(4) 0.057(4) 0.014(3) 0.021(3) 0.011(3)
C9 0.022(3) 0.044(4) 0.068(4) 0.019(3) 0.025(3) 0.018(3)
C10 0.032(3) 0.036(4) 0.072(4) 0.016(3) 0.024(3) 0.011(3)
C11 0.124(6) 0.037(5) 0.181(8) 0.038(5) 0.126(6) 0.041(4)
C12 0.126(6) 0.043(5) 0.174(8) 0.044(5) 0.128(6) 0.031(5)
C13 0.036(3) 0.034(4) 0.049(4) 0.016(3) 0.024(3) 0.014(3)
C14 0.058(4) 0.059(5) 0.090(5) 0.049(4) 0.057(4) 0.033(3)
C15 0.060(4) 0.050(4) 0.090(5) 0.048(4) 0.053(4) 0.031(3)
C16 0.034(3) 0.022(3) 0.045(3) 0.011(3) 0.024(3) 0.010(2)
C17 0.032(3) 0.023(3) 0.042(3) 0.007(3) 0.018(3) 0.010(2)
C18 0.036(3) 0.021(3) 0.056(4) 0.011(3) 0.024(3) 0.004(3)
C19 0.026(3) 0.032(4) 0.029(3) 0.005(3) 0.010(2) 0.009(2)
C20 0.038(3) 0.018(3) 0.045(3) 0.004(3) 0.018(3) -0.001(2)
C21 0.028(3) 0.020(3) 0.037(3) 0.003(3) 0.014(2) -0.004(2)
C22 0.037(3) 0.019(3) 0.052(4) 0.010(3) 0.025(3) 0.001(3)
C23 0.048(4) 0.027(4) 0.148(7) -0.002(4) 0.068(4) -0.002(3)
C24 0.048(4) 0.029(4) 0.157(7) -0.003(4) 0.069(4) -0.001(3)
C25 0.035(3) 0.036(4) 0.045(4) 0.002(3) 0.018(3) 0.000(3)
C26 0.032(3) 0.031(4) 0.063(4) -0.003(3) 0.025(3) -0.001(3)
C27 0.031(3) 0.036(4) 0.056(4) -0.008(3) 0.016(3) 0.000(3)
C28 0.033(3) 0.030(4) 0.044(3) 0.007(3) 0.024(3) 0.005(3)
C29 0.052(3) 0.035(4) 0.062(4) 0.007(3) 0.045(3) 0.003(3)
C30 0.057(4) 0.037(4) 0.055(4) 0.000(3) 0.043(3) 0.001(3)
C31 0.055(4) 0.032(4) 0.066(5) 0.011(3) 0.040(4) 0.010(3)
C32 0.031(3) 0.067(5) 0.056(4) 0.010(4) 0.021(3) 0.000(3)
C33 0.025(3) 0.040(4) 0.053(4) 0.004(3) 0.019(3) -0.002(3)
C34 0.036(3) 0.039(4) 0.046(4) 0.001(3) 0.020(3) 0.010(3)
C35 0.029(3) 0.035(4) 0.039(3) 0.006(3) 0.014(3) 0.002(3)
C36 0.028(3) 0.033(4) 0.054(4) 0.003(3) 0.016(3) -0.001(3)
C37 0.033(3) 0.040(4) 0.099(5) -0.011(4) 0.038(3) 0.010(3)
C38 0.044(4) 0.038(4) 0.094(5) -0.006(4) 0.038(4) 0.005(3)
C39 0.048(4) 0.056(5) 0.036(4) 0.017(3) 0.017(3) 0.015(3)
C40 0.046(4) 0.033(4) 0.031(3) 0.008(3) 0.008(3) 0.005(3)
C41 0.034(3) 0.048(4) 0.032(3) 0.013(3) 0.010(3) 0.001(3)
C42 0.036(3) 0.043(4) 0.035(3) 0.010(3) 0.014(3) 0.014(3)
C43 0.048(4) 0.044(4) 0.039(3) 0.011(3) 0.026(3) 0.009(3)
C44 0.030(3) 0.064(5) 0.038(3) 0.010(3) 0.009(3) 0.000(3)
C45 0.033(3) 0.113(6) 0.041(4) 0.035(4) 0.018(3) 0.019(4)
C46 0.044(4) 0.085(5) 0.039(4) 0.020(4) 0.023(3) 0.008(3)
C47 0.030(3) 0.032(4) 0.056(4) 0.011(3) 0.024(3) 0.006(3)
C48 0.035(3) 0.044(4) 0.058(4) 0.008(3) 0.026(3) 0.003(3)
C49 0.030(3) 0.042(4) 0.040(3) 0.014(3) 0.023(3) 0.005(3)
C50 0.033(3) 0.031(4) 0.044(3) 0.008(3) 0.018(3) 0.000(3)
C51 0.037(3) 0.024(3) 0.044(3) 0.009(3) 0.018(3) 0.002(3)
C52 0.031(3) 0.034(4) 0.035(3) 0.008(3) 0.018(3) 0.005(3)
C53 0.045(3) 0.035(4) 0.068(4) 0.012(3) 0.038(3) 0.013(3)
C54 0.038(3) 0.035(4) 0.068(4) 0.017(3) 0.034(3) 0.007(3)
N1 0.028(2) 0.026(3) 0.051(3) 0.006(2) 0.019(2) 0.007(2)
N2 0.031(2) 0.029(3) 0.048(3) 0.014(2) 0.019(2) 0.006(2)
N3 0.047(3) 0.035(3) 0.081(4) 0.011(3) 0.043(3) 0.010(2)
N4 0.040(3) 0.028(3) 0.077(4) 0.019(3) 0.039(3) 0.014(2)
N5 0.032(2) 0.032(3) 0.047(3) 0.014(2) 0.022(2) 0.014(2)
N6 0.036(3) 0.026(3) 0.070(3) 0.020(3) 0.035(2) 0.014(2)
N7 0.039(3) 0.022(3) 0.083(4) 0.012(3) 0.036(3) 0.005(2)
N8 0.038(3) 0.019(3) 0.062(3) -0.001(2) 0.035(2) -0.002(2)
N9 0.027(2) 0.027(3) 0.047(3) 0.003(2) 0.021(2) 0.003(2)
N10 0.025(2) 0.026(3) 0.041(3) 0.002(2) 0.019(2) 0.007(2)
N11 0.034(2) 0.024(3) 0.044(3) 0.015(2) 0.019(2) 0.005(2)
N12 0.033(2) 0.021(3) 0.034(2) 0.003(2) 0.018(2) 0.000(2)
O1 0.029(2) 0.071(3) 0.074(3) 0.010(3) 0.016(2) -0.010(2)
O2 0.071(3) 0.102(4) 0.090(4) 0.046(3) 0.039(3) 0.010(3)
O3 0.051(3) 0.038(3) 0.109(4) -0.007(3) 0.039(3) -0.016(2)
O4 0.039(2) 0.048(3) 0.088(3) -0.003(2) 0.038(2) -0.006(2)
O5 0.031(2) 0.077(3) 0.053(3) 0.020(2) 0.0084(19) -0.002(2)
O6 0.050(3) 0.088(4) 0.064(3) 0.039(3) 0.022(2) 0.017(2)
O7 0.038(2) 0.051(3) 0.036(2) 0.018(2) 0.0185(18) 0.0088(19)
O8 0.030(2) 0.069(3) 0.041(2) 0.017(2) 0.0071(19) 0.001(2)
O9 0.030(2) 0.059(3) 0.050(2) 0.023(2) 0.0221(19) 0.0012(19)
O10 0.039(2) 0.077(4) 0.053(3) 0.001(2) 0.017(2) -0.013(2)
O11 0.044(2) 0.040(3) 0.077(3) -0.007(2) 0.043(2) -0.006(2)
O12 0.048(2) 0.029(3) 0.098(3) 0.012(2) 0.043(2) -0.002(2)
O13 0.033(2) 0.053(3) 0.064(3) 0.009(2) 0.0286(19) 0.0096(19)
O14 0.056(3) 0.169(5) 0.079(3) -0.016(4) 0.027(3) 0.012(3)
O15 0.033(4) 0.119(7) 0.103(6) 0.010(6) 0.028(4) 0.017(5)
O16 0.091(6) 0.041(5) 0.094(6) 0.033(5) 0.048(5) 0.014(4)
S1 0.0656(13) 0.0622(14) 0.0896(15) -0.0107(12) 0.0512(12) -0.0111(11)
O16' 0.104(7) 0.118(8) 0.119(7) 0.013(6) 0.066(6) 0.021(6)
O15' 0.097(8) 0.077(8) 0.107(8) 0.015(7) 0.047(6) -0.012(7)
S1' 0.0656(13) 0.0622(14) 0.0896(15) -0.0107(12) 0.0512(12) -0.0111(11)

loop_
_atom_type_symbol
_atom_type_description
_atom_type_scat_dispersion_real
_atom_type_scat_dispersion_imag
_atom_type_scat_source
C C 0.0033 0.0016 'International Tables Vol C Tables 4.2.6.8 and 6.1.1.4'
H H 0.0000 0.0000 'International Tables Vol C Tables 4.2.6.8 and 6.1.1.4'
N N 0.0061 0.0033 'International Tables Vol C Tables 4.2.6.8 and 6.1.1.4'
O O 0.0106 0.0060 'International Tables Vol C Tables 4.2.6.8 and 6.1.1.4'
S S 0.1246 0.1234 'International Tables Vol C Tables 4.2.6.8 and 6.1.1.4'
Zn Zn 0.2839 1.4301 'International Tables Vol C Tables 4.2.6.8 and 6.1.1.4'
Br Br -0.2901 2.4595 'International Tables Vol C Tables 4.2.6.8 and 6.1.1.4'

loop_
_geom_angle_atom_site_label_1
_geom_angle_atom_site_label_2
_geom_angle_atom_site_label_3
_geom_angle
_geom_angle_site_symmetry_1
_geom_angle_site_symmetry_3
O1 Zn1 O5 96.64(16) . .
O1 Zn1 N1 113.81(18) . .
O5 Zn1 N1 114.91(17) . .
O1 Zn1 N9 112.90(17) . 1_665
O5 Zn1 N9 108.64(17) . 1_665
N1 Zn1 N9 109.43(17) . 1_665
O4 Zn2 O2W 105.97(18) 1_445 .
O4 Zn2 N3 132.07(19) 1_445 .
O2W Zn2 N3 109.58(18) . .
O4 Zn2 O1W 103.35(15) 1_445 .
O2W Zn2 O1W 100.15(16) . .
N3 Zn2 O1W 100.90(17) . .
O9 Zn3 O7 96.24(14) . 2_766
O9 Zn3 N5 113.72(16) . .
O7 Zn3 N5 118.46(16) 2_766 .
O9 Zn3 N11 114.08(17) . 1_665
O7 Zn3 N11 105.29(15) 2_766 1_665
N5 Zn3 N11 108.60(16) . 1_665
O11 Zn4 N7 138.88(18) . .
O11 Zn4 O4W 107.48(17) . .
N7 Zn4 O4W 111.43(16) . .
O11 Zn4 O13 94.54(14) . .
N7 Zn4 O13 96.80(17) . .
O4W Zn4 O13 92.09(15) . .
O11 Zn4 O3W 86.04(14) . .
N7 Zn4 O3W 86.72(16) . .
O4W Zn4 O3W 81.87(15) . .
O13 Zn4 O3W 173.81(15) . .
Zn2 O1W H1WB 109.4 . .
Zn2 O1W H1WA 109.1 . .
H1WB O1W H1WA 109.5 . .
Zn2 O2W H2WA 109.7 . .
Zn2 O2W H2WB 108.8 . .
H2WA O2W H2WB 109.5 . .
Zn4 O3W H3WA 109.0 . .
Zn4 O3W H3WB 109.1 . .
H3WA O3W H3WB 109.5 . .
Zn4 O4W H4WA 109.1 . .
Zn4 O4W H4WB 109.3 . .
H4WA O4W H4WB 109.5 . .
C6 C1 C2 117.1(5) . .
C6 C1 H1 121.4 . .
C2 C1 H1 121.4 . .
C3 C2 C1 121.7(5) . .
C3 C2 N2 119.7(5) . .
C1 C2 N2 118.6(5) . .
C2 C3 C4 119.5(5) . .
C2 C3 H3 120.3 . .
C4 C3 H3 120.3 . .
C5 C4 C3 119.6(5) . .
C5 C4 N4 120.3(5) . .
C3 C4 N4 120.1(5) . .
C6 C5 C4 119.2(5) . .
C6 C5 H5 120.4 . .
C4 C5 H5 120.4 . .
C1 C6 C5 122.9(5) . .
C1 C6 N6 118.1(5) . .
C5 C6 N6 119.0(4) . .
N1 C7 N2 111.6(5) . .
N1 C7 H7 124.2 . .
N2 C7 H7 124.2 . .
C9 C8 N1 111.7(4) . .
C9 C8 H8 124.2 . .
N1 C8 H8 124.2 . .
C8 C9 N2 104.8(5) . .
C8 C9 H9 127.6 . .
N2 C9 H9 127.6 . .
N3 C10 N4 112.9(5) . .
N3 C10 H10 123.5 . .
N4 C10 H10 123.5 . .
C12 C11 N3 108.8(6) . .
C12 C11 H11 125.6 . .
N3 C11 H11 125.6 . .
C11 C12 N4 107.3(5) . .
C11 C12 H12 126.4 . .
N4 C12 H12 126.4 . .
N5 C13 N6 110.8(4) . .
N5 C13 H13 124.6 . .
N6 C13 H13 124.6 . .
C15 C14 N5 110.6(5) . .
C15 C14 H14 124.7 . .
N5 C14 H14 124.7 . .
C14 C15 N6 105.1(5) . .
C14 C15 H15 127.4 . .
N6 C15 H15 127.4 . .
C21 C16 C17 119.5(5) . .
C21 C16 H16 120.3 . .
C17 C16 H16 120.3 . .
C18 C17 C16 120.6(5) . .
C18 C17 N8 119.3(4) . .
C16 C17 N8 120.1(4) . .
C17 C18 C19 118.5(5) . .
C17 C18 H18 120.8 . .
C19 C18 H18 120.8 . .
C20 C19 C18 121.8(5) . .
C20 C19 N10 120.1(5) . .
C18 C19 N10 118.2(4) . .
C19 C20 C21 116.7(5) . .
C19 C20 H20 121.6 . .
C21 C20 H20 121.6 . .
C16 C21 C20 122.9(4) . .
C16 C21 N12 119.8(5) . .
C20 C21 N12 117.3(5) . .
N7 C22 N8 112.2(4) . .
N7 C22 H22 123.9 . .
N8 C22 H22 123.9 . .
C24 C23 N7 109.0(5) . .
C24 C23 H23 125.5 . .
N7 C23 H23 125.5 . .
C23 C24 N8 107.4(5) . .
C23 C24 H24 126.3 . .
N8 C24 H24 126.3 . .
N9 C25 N10 112.2(5) . .
N9 C25 H25 123.9 . .
N10 C25 H25 123.9 . .
C27 C26 N9 111.2(4) . .
C27 C26 H26 124.4 . .
N9 C26 H26 124.4 . .
C26 C27 N10 105.4(5) . .
C26 C27 H27 127.3 . .
N10 C27 H27 127.3 . .
N11 C28 N12 112.1(5) . .
N11 C28 H28 123.9 . .
N12 C28 H28 123.9 . .
C30 C29 N11 110.3(4) . .
C30 C29 H29 124.8 . .
N11 C29 H29 124.8 . .
C29 C30 N12 105.3(5) . .
C29 C30 H30 127.4 . .
N12 C30 H30 127.4 . .
O2 C31 O1 124.9(6) . .
O2 C31 C36 118.0(6) . .
O1 C31 C36 117.1(5) . .
O3 C32 O4 122.5(5) . .
O3 C32 C33 121.5(6) . .
O4 C32 C33 116.0(6) . .
C34 C33 C38 119.8(5) . .
C34 C33 C32 120.8(6) . .
C38 C33 C32 119.1(6) . .
C33 C34 C35 119.0(5) . .
C33 C34 H34 120.5 . .
C35 C34 H34 120.5 . .
C36 C35 C34 122.1(5) . .
C36 C35 Br1 119.6(4) . .
C34 C35 Br1 118.2(4) . .
C35 C36 C37 117.9(5) . .
C35 C36 C31 124.1(5) . .
C37 C36 C31 117.9(5) . .
C36 C37 C38 121.3(6) . .
C36 C37 H37 119.3 . .
C38 C37 H37 119.3 . .
C33 C38 C37 119.8(6) . .
C33 C38 H38 120.1 . .
C37 C38 H38 120.1 . .
O6 C39 O5 124.6(5) . .
O6 C39 C44 120.3(5) . .
O5 C39 C44 115.1(5) . .
O8 C40 O7 123.7(5) . .
O8 C40 C41 120.1(5) . .
O7 C40 C41 116.2(4) . .
C46 C41 C42 118.7(5) . .
C46 C41 C40 121.3(5) . .
C42 C41 C40 120.0(5) . .
C43 C42 C41 120.3(5) . .
C43 C42 H42 119.9 . .
C41 C42 H42 119.9 . .
C42 C43 C44 120.7(5) . .
C42 C43 Br2 115.8(4) . .
C44 C43 Br2 123.5(4) . .
C45 C44 C43 118.8(5) . .
C45 C44 C39 116.7(5) . .
C43 C44 C39 124.5(5) . .
C44 C45 C46 120.8(5) . .
C44 C45 H45 119.6 . .
C46 C45 H45 119.6 . .
C41 C46 C45 120.7(5) . .
C41 C46 H46 119.7 . .
C45 C46 H46 119.7 . .
O10 C47 O9 125.3(5) . .
O10 C47 C52 119.4(5) . .
O9 C47 C52 115.3(5) . .
O12 C48 O11 122.7(5) . .
O12 C48 C49 121.4(6) . .
O11 C48 C49 115.9(5) . .
C54 C49 C50 121.2(4) . .
C54 C49 C48 119.1(5) . .
C50 C49 C48 119.6(5) . .
C51 C50 C49 116.9(5) . .
C51 C50 H50 121.5 . .
C49 C50 H50 121.5 . .
C50 C51 C52 123.3(5) . .
C50 C51 Br3 116.7(4) . .
C52 C51 Br3 120.0(4) . .
C53 C52 C51 117.9(4) . .
C53 C52 C47 119.9(5) . .
C51 C52 C47 122.2(5) . .
C52 C53 C54 121.5(5) . .
C52 C53 H53 119.3 . .
C54 C53 H53 119.3 . .
C53 C54 C49 119.2(5) . .
C53 C54 H54 120.4 . .
C49 C54 H54 120.4 . .
C7 N1 C8 104.7(4) . .
C7 N1 Zn1 126.2(4) . .
C8 N1 Zn1 128.9(3) . .
C7 N2 C9 107.2(4) . .
C7 N2 C2 126.3(4) . .
C9 N2 C2 126.5(4) . .
C10 N3 C11 105.1(5) . .
C10 N3 Zn2 128.0(4) . .
C11 N3 Zn2 126.5(4) . .
C10 N4 C12 105.9(5) . .
C10 N4 C4 126.4(5) . .
C12 N4 C4 127.5(5) . .
C13 N5 C14 105.7(4) . .
C13 N5 Zn3 127.0(4) . .
C14 N5 Zn3 127.3(3) . .
C13 N6 C15 107.8(4) . .
C13 N6 C6 126.2(4) . .
C15 N6 C6 126.0(5) . .
C22 N7 C23 105.9(4) . .
C22 N7 Zn4 128.4(3) . .
C23 N7 Zn4 125.7(4) . .
C22 N8 C24 105.5(5) . .
C22 N8 C17 127.8(4) . .
C24 N8 C17 126.8(4) . .
C25 N9 C26 104.6(5) . .
C25 N9 Zn1 127.7(4) . 1_445
C26 N9 Zn1 127.7(3) . 1_445
C25 N10 C27 106.6(4) . .
C25 N10 C19 126.5(4) . .
C27 N10 C19 126.9(4) . .
C28 N11 C29 104.6(4) . .
C28 N11 Zn3 125.8(4) . 1_445
C29 N11 Zn3 129.5(3) . 1_445
C28 N12 C30 107.7(4) . .
C28 N12 C21 127.0(4) . .
C30 N12 C21 125.3(5) . .
C31 O1 Zn1 118.6(4) . .
C32 O4 Zn2 107.9(4) . 1_665
C39 O5 Zn1 116.6(3) . .
C40 O7 Zn3 114.8(3) . 2_766
C47 O9 Zn3 117.4(3) . .
C48 O11 Zn4 110.1(4) . .
S1 O13 Zn4 125.3(2) . .
O15 S1 O14 119.7(5) . .
O15 S1 O13 114.0(4) . .
O14 S1 O13 112.4(2) . .
O15 S1 O16 110.1(6) . .
O14 S1 O16 95.6(5) . .
O13 S1 O16 101.9(4) . .

loop_
_geom_bond_atom_site_label_1
_geom_bond_atom_site_label_2
_geom_bond_distance
_geom_bond_site_symmetry_2
Zn1 O1 1.933(3) .
Zn1 O5 1.955(3) .
Zn1 N1 1.990(4) .
Zn1 N9 1.999(4) 1_665
Zn2 O4 1.930(3) 1_445
Zn2 O2W 1.972(4) .
Zn2 N3 1.990(5) .
Zn2 O1W 2.056(4) .
Zn3 O9 1.954(3) .
Zn3 O7 1.965(3) 2_766
Zn3 N5 1.995(4) .
Zn3 N11 1.986(4) 1_665
Zn4 O11 1.958(3) .
Zn4 N7 1.987(4) .
Zn4 O4W 2.010(4) .
Zn4 O13 2.110(4) .
Zn4 O3W 2.469(4) .
O1W H1WB 0.8500 .
O1W H1WA 0.8501 .
O2W H2WA 0.8499 .
O2W H2WB 0.8500 .
O3W H3WA 0.8499 .
O3W H3WB 0.8500 .
O4W H4WA 0.8499 .
O4W H4WB 0.8500 .
Br1 C35 1.899(5) .
Br2 C43 1.906(5) .
Br3 C51 1.894(5) .
C1 C6 1.379(6) .
C1 C2 1.406(6) .
C1 H1 0.9300 .
C2 C3 1.363(7) .
C2 N2 1.424(6) .
C3 C4 1.414(6) .
C3 H3 0.9300 .
C4 C5 1.384(7) .
C4 N4 1.401(7) .
C5 C6 1.372(7) .
C5 H5 0.9300 .
C6 N6 1.428(6) .
C7 N1 1.325(5) .
C7 N2 1.357(6) .
C7 H7 0.9300 .
C8 C9 1.359(7) .
C8 N1 1.365(6) .
C8 H8 0.9300 .
C9 N2 1.381(6) .
C9 H9 0.9300 .
C10 N3 1.307(7) .
C10 N4 1.319(6) .
C10 H10 0.9300 .
C11 C12 1.347(8) .
C11 N3 1.363(7) .
C11 H11 0.9300 .
C12 N4 1.358(7) .
C12 H12 0.9300 .
C13 N5 1.319(6) .
C13 N6 1.340(6) .
C13 H13 0.9300 .
C14 C15 1.346(7) .
C14 N5 1.372(6) .
C14 H14 0.9300 .
C15 N6 1.384(6) .
C15 H15 0.9300 .
C16 C21 1.357(7) .
C16 C17 1.372(6) .
C16 H16 0.9300 .
C17 C18 1.391(6) .
C17 N8 1.416(6) .
C18 C19 1.398(7) .
C18 H18 0.9300 .
C19 C20 1.383(6) .
C19 N10 1.432(6) .
C20 C21 1.396(7) .
C20 H20 0.9300 .
C21 N12 1.433(5) .
C22 N7 1.316(6) .
C22 N8 1.342(5) .
C22 H22 0.9300 .
C23 C24 1.349(8) .
C23 N7 1.366(6) .
C23 H23 0.9300 .
C24 N8 1.379(7) .
C24 H24 0.9300 .
C25 N9 1.322(6) .
C25 N10 1.337(6) .
C25 H25 0.9300 .
C26 C27 1.346(7) .
C26 N9 1.361(6) .
C26 H26 0.9300 .
C27 N10 1.383(6) .
C27 H27 0.9300 .
C28 N11 1.315(5) .
C28 N12 1.336(6) .
C28 H28 0.9300 .
C29 C30 1.368(7) .
C29 N11 1.366(6) .
C29 H29 0.9300 .
C30 N12 1.355(6) .
C30 H30 0.9300 .
C31 O2 1.224(6) .
C31 O1 1.235(6) .
C31 C36 1.524(7) .
C32 O3 1.237(7) .
C32 O4 1.272(7) .
C32 C33 1.523(7) .
C33 C34 1.374(7) .
C33 C38 1.383(7) .
C34 C35 1.380(6) .
C34 H34 0.9300 .
C35 C36 1.367(7) .
C36 C37 1.375(7) .
C37 C38 1.374(7) .
C37 H37 0.9300 .
C38 H38 0.9300 .
C39 O6 1.231(6) .
C39 O5 1.251(6) .
C39 C44 1.524(7) .
C40 O8 1.237(6) .
C40 O7 1.270(5) .
C40 C41 1.507(7) .
C41 C46 1.389(7) .
C41 C42 1.380(6) .
C42 C43 1.392(6) .
C42 H42 0.9300 .
C43 C44 1.387(7) .
C44 C45 1.373(7) .
C45 C46 1.384(7) .
C45 H45 0.9300 .
C46 H46 0.9300 .
C47 O10 1.227(6) .
C47 O9 1.255(6) .
C47 C52 1.511(6) .
C48 O12 1.226(6) .
C48 O11 1.274(7) .
C48 C49 1.515(6) .
C49 C54 1.398(7) .
C49 C50 1.399(7) .
C50 C51 1.390(6) .
C50 H50 0.9300 .
C51 C52 1.393(7) .
C52 C53 1.378(7) .
C53 C54 1.387(6) .
C53 H53 0.9300 .
C54 H54 0.9300 .
N9 Zn1 1.999(4) 1_445
N11 Zn3 1.986(4) 1_445
O4 Zn2 1.930(3) 1_665
O7 Zn3 1.965(3) 2_766
O13 S1 1.491(3) .
O14 S1 1.399(5) .
O15 S1 1.363(7) .
O16 S1 1.574(8) .

loop_
_geom_torsion_atom_site_label_1
_geom_torsion_atom_site_label_2
_geom_torsion_atom_site_label_3
_geom_torsion_atom_site_label_4
_geom_torsion
_geom_torsion_site_symmetry_1
_geom_torsion_site_symmetry_4
C6 C1 C2 C3 -1.9(8) . .
C6 C1 C2 N2 -178.8(4) . .
C1 C2 C3 C4 1.7(8) . .
N2 C2 C3 C4 178.6(4) . .
C2 C3 C4 C5 -1.7(8) . .
C2 C3 C4 N4 179.1(5) . .
C3 C4 C5 C6 2.0(8) . .
N4 C4 C5 C6 -178.8(5) . .
C2 C1 C6 C5 2.2(8) . .
C2 C1 C6 N6 -177.9(4) . .
C4 C5 C6 C1 -2.3(9) . .
C4 C5 C6 N6 177.8(5) . .
N1 C8 C9 N2 -1.6(6) . .
N3 C11 C12 N4 -1.2(10) . .
N5 C14 C15 N6 -0.9(7) . .
C21 C16 C17 C18 1.2(7) . .
C21 C16 C17 N8 -179.9(4) . .
C16 C17 C18 C19 -1.1(7) . .
N8 C17 C18 C19 180.0(4) . .
C17 C18 C19 C20 -0.5(7) . .
C17 C18 C19 N10 -179.4(4) . .
C18 C19 C20 C21 1.9(7) . .
N10 C19 C20 C21 -179.2(4) . .
C17 C16 C21 C20 0.4(8) . .
C17 C16 C21 N12 177.7(4) . .
C19 C20 C21 C16 -1.9(7) . .
C19 C20 C21 N12 -179.3(4) . .
N7 C23 C24 N8 0.3(8) . .
N9 C26 C27 N10 0.0(6) . .
N11 C29 C30 N12 -0.9(6) . .
O3 C32 C33 C34 -176.5(5) . .
O4 C32 C33 C34 2.6(8) . .
O3 C32 C33 C38 -3.3(9) . .
O4 C32 C33 C38 175.8(5) . .
C38 C33 C34 C35 1.3(8) . .
C32 C33 C34 C35 174.5(5) . .
C33 C34 C35 C36 -2.9(8) . .
C33 C34 C35 Br1 179.9(4) . .
C34 C35 C36 C37 3.0(8) . .
Br1 C35 C36 C37 -179.8(4) . .
C34 C35 C36 C31 -176.9(5) . .
Br1 C35 C36 C31 0.3(8) . .
O2 C31 C36 C35 92.0(7) . .
O1 C31 C36 C35 -87.6(7) . .
O2 C31 C36 C37 -88.0(7) . .
O1 C31 C36 C37 92.4(7) . .
C35 C36 C37 C38 -1.7(9) . .
C31 C36 C37 C38 178.2(6) . .
C34 C33 C38 C37 -0.1(9) . .
C32 C33 C38 C37 -173.4(5) . .
C36 C37 C38 C33 0.3(9) . .
O8 C40 C41 C46 158.4(6) . .
O7 C40 C41 C46 -21.6(8) . .
O8 C40 C41 C42 -21.4(8) . .
O7 C40 C41 C42 158.6(5) . .
C46 C41 C42 C43 2.1(8) . .
C40 C41 C42 C43 -178.1(5) . .
C41 C42 C43 C44 -2.4(8) . .
C41 C42 C43 Br2 176.4(4) . .
C42 C43 C44 C45 1.3(9) . .
Br2 C43 C44 C45 -177.4(5) . .
C42 C43 C44 C39 179.0(5) . .
Br2 C43 C44 C39 0.4(9) . .
O6 C39 C44 C45 -147.8(6) . .
O5 C39 C44 C45 33.1(8) . .
O6 C39 C44 C43 34.4(9) . .
O5 C39 C44 C43 -144.7(6) . .
C43 C44 C45 C46 -0.1(10) . .
C39 C44 C45 C46 -178.0(6) . .
C42 C41 C46 C45 -0.9(9) . .
C40 C41 C46 C45 179.3(5) . .
C44 C45 C46 C41 -0.1(10) . .
O12 C48 C49 C54 -3.9(8) . .
O11 C48 C49 C54 173.6(5) . .
O12 C48 C49 C50 174.9(5) . .
O11 C48 C49 C50 -7.6(7) . .
C54 C49 C50 C51 -0.4(7) . .
C48 C49 C50 C51 -179.1(4) . .
C49 C50 C51 C52 -0.1(7) . .
C49 C50 C51 Br3 -179.5(4) . .
C50 C51 C52 C53 0.6(8) . .
Br3 C51 C52 C53 180.0(4) . .
C50 C51 C52 C47 179.4(5) . .
Br3 C51 C52 C47 -1.2(7) . .
O10 C47 C52 C53 -93.7(7) . .
O9 C47 C52 C53 84.0(6) . .
O10 C47 C52 C51 87.6(7) . .
O9 C47 C52 C51 -94.7(6) . .
C51 C52 C53 C54 -0.6(8) . .
C47 C52 C53 C54 -179.4(5) . .
C52 C53 C54 C49 0.1(8) . .
C50 C49 C54 C53 0.4(8) . .
C48 C49 C54 C53 179.1(5) . .
N2 C7 N1 C8 -0.8(6) . .
N2 C7 N1 Zn1 -176.0(3) . .
C9 C8 N1 C7 1.5(6) . .
C9 C8 N1 Zn1 176.5(4) . .
O1 Zn1 N1 C7 -176.0(4) . .
O5 Zn1 N1 C7 -65.9(5) . .
N9 Zn1 N1 C7 56.6(5) 1_665 .
O1 Zn1 N1 C8 10.0(5) . .
O5 Zn1 N1 C8 120.1(4) . .
N9 Zn1 N1 C8 -117.4(5) 1_665 .
N1 C7 N2 C9 -0.2(7) . .
N1 C7 N2 C2 -180.0(4) . .
C8 C9 N2 C7 1.0(6) . .
C8 C9 N2 C2 -179.1(5) . .
C3 C2 N2 C7 151.2(5) . .
C1 C2 N2 C7 -31.8(8) . .
C3 C2 N2 C9 -28.6(8) . .
C1 C2 N2 C9 148.4(5) . .
N4 C10 N3 C11 1.1(7) . .
N4 C10 N3 Zn2 174.2(4) . .
C12 C11 N3 C10 0.1(9) . .
C12 C11 N3 Zn2 -173.2(5) . .
O4 Zn2 N3 C10 51.8(6) 1_445 .
O2W Zn2 N3 C10 -172.6(5) . .
O1W Zn2 N3 C10 -67.5(5) . .
O4 Zn2 N3 C11 -136.4(5) 1_445 .
O2W Zn2 N3 C11 -0.8(6) . .
O1W Zn2 N3 C11 104.2(6) . .
N3 C10 N4 C12 -1.8(7) . .
N3 C10 N4 C4 -178.2(5) . .
C11 C12 N4 C10 1.8(9) . .
C11 C12 N4 C4 178.1(6) . .
C5 C4 N4 C10 -6.2(9) . .
C3 C4 N4 C10 173.0(5) . .
C5 C4 N4 C12 178.1(6) . .
C3 C4 N4 C12 -2.7(9) . .
N6 C13 N5 C14 0.4(6) . .
N6 C13 N5 Zn3 178.4(3) . .
C15 C14 N5 C13 0.4(7) . .
C15 C14 N5 Zn3 -177.7(4) . .
O9 Zn3 N5 C13 155.7(4) . .
O7 Zn3 N5 C13 43.8(5) 2_766 .
N11 Zn3 N5 C13 -76.1(5) 1_665 .
O9 Zn3 N5 C14 -26.6(5) . .
O7 Zn3 N5 C14 -138.6(5) 2_766 .
N11 Zn3 N5 C14 101.5(5) 1_665 .
N5 C13 N6 C15 -0.9(6) . .
N5 C13 N6 C6 177.6(5) . .
C14 C15 N6 C13 1.1(7) . .
C14 C15 N6 C6 -177.4(5) . .
C1 C6 N6 C13 46.6(8) . .
C5 C6 N6 C13 -133.5(6) . .
C1 C6 N6 C15 -135.2(6) . .
C5 C6 N6 C15 44.8(8) . .
N8 C22 N7 C23 0.3(6) . .
N8 C22 N7 Zn4 -177.9(3) . .
C24 C23 N7 C22 -0.3(7) . .
C24 C23 N7 Zn4 177.9(5) . .
O11 Zn4 N7 C22 -4.1(6) . .
O4W Zn4 N7 C22 156.0(5) . .
O13 Zn4 N7 C22 -109.0(5) . .
O3W Zn4 N7 C22 76.1(5) . .
O11 Zn4 N7 C23 178.1(4) . .
O4W Zn4 N7 C23 -21.8(5) . .
O13 Zn4 N7 C23 73.1(5) . .
O3W Zn4 N7 C23 -101.7(5) . .
N7 C22 N8 C24 -0.1(6) . .
N7 C22 N8 C17 179.1(5) . .
C23 C24 N8 C22 -0.1(7) . .
C23 C24 N8 C17 -179.3(5) . .
C18 C17 N8 C22 -0.7(8) . .
C16 C17 N8 C22 -179.6(5) . .
C18 C17 N8 C24 178.4(5) . .
C16 C17 N8 C24 -0.6(8) . .
N10 C25 N9 C26 0.3(6) . .
N10 C25 N9 Zn1 -178.0(3) . 1_445
C27 C26 N9 C25 -0.2(6) . .
C27 C26 N9 Zn1 178.1(4) . 1_445
N9 C25 N10 C27 -0.3(6) . .
N9 C25 N10 C19 179.6(4) . .
C26 C27 N10 C25 0.2(6) . .
C26 C27 N10 C19 -179.7(5) . .
C20 C19 N10 C25 39.8(7) . .
C18 C19 N10 C25 -141.3(5) . .
C20 C19 N10 C27 -140.4(5) . .
C18 C19 N10 C27 38.5(7) . .
N12 C28 N11 C29 -0.4(6) . .
N12 C28 N11 Zn3 -176.8(3) . 1_445
C30 C29 N11 C28 0.8(6) . .
C30 C29 N11 Zn3 177.1(4) . 1_445
N11 C28 N12 C30 -0.1(6) . .
N11 C28 N12 C21 -178.2(4) . .
C29 C30 N12 C28 0.6(6) . .
C29 C30 N12 C21 178.7(4) . .
C16 C21 N12 C28 151.5(5) . .
C20 C21 N12 C28 -31.0(7) . .
C16 C21 N12 C30 -26.1(7) . .
C20 C21 N12 C30 151.3(5) . .
O2 C31 O1 Zn1 2.2(9) . .
C36 C31 O1 Zn1 -178.2(4) . .
O5 Zn1 O1 C31 177.4(5) . .
N1 Zn1 O1 C31 -61.6(5) . .
N9 Zn1 O1 C31 63.9(5) 1_665 .
O3 C32 O4 Zn2 5.3(7) . 1_665
C33 C32 O4 Zn2 -173.7(4) . 1_665
O6 C39 O5 Zn1 -1.7(9) . .
C44 C39 O5 Zn1 177.3(4) . .
O1 Zn1 O5 C39 175.8(5) . .
N1 Zn1 O5 C39 55.6(5) . .
N9 Zn1 O5 C39 -67.3(5) 1_665 .
O8 C40 O7 Zn3 -8.3(7) . 2_766
C41 C40 O7 Zn3 171.7(4) . 2_766
O10 C47 O9 Zn3 -0.4(8) . .
C52 C47 O9 Zn3 -178.0(4) . .
O7 Zn3 O9 C47 -172.3(4) 2_766 .
N5 Zn3 O9 C47 62.8(4) . .
N11 Zn3 O9 C47 -62.5(4) 1_665 .
O12 C48 O11 Zn4 -7.0(7) . .
C49 C48 O11 Zn4 175.5(3) . .
N7 Zn4 O11 C48 9.7(5) . .
O4W Zn4 O11 C48 -150.9(4) . .
O13 Zn4 O11 C48 115.4(4) . .
O3W Zn4 O11 C48 -70.7(4) . .
O11 Zn4 O13 S1 150.1(3) . .
N7 Zn4 O13 S1 -69.5(3) . .
O4W Zn4 O13 S1 42.4(3) . .
O3W Zn4 O13 S1 55.0(13) . .
Zn4 O13 S1 O15 -13.3(7) . .
Zn4 O13 S1 O14 -153.5(3) . .
Zn4 O13 S1 O16 105.3(4) . .

loop_
_platon_squeeze_void_nr
_platon_squeeze_void_average_x
_platon_squeeze_void_average_y
_platon_squeeze_void_average_z
_platon_squeeze_void_volume
_platon_squeeze_void_count_electrons
_platon_squeeze_void_content
1 0.042 0.000 0.500 1449 269 ' '
2 0.500 0.500 0.000 313 87 ' '
